data_7018719
loop_
_publ_author_name
'Su, Shengqun'
'Wang, Song'
'Song, Xuezhi'
'Song, Shuyan'
'Qin, Chao'
'Zhu, Min'
'Hao, Zhaomin'
'Zhao, Shuna'
'Zhang, Hongjie'

_publ_section_title
;
 Syntheses, structures, photoluminescence, and magnetic properties of
 (3,6)- and 4-connected lanthanide metal-organic frameworks with a
 semirigid tricarboxylate ligand.
;
_journal_issue 16
_journal_name_full 'Dalton transactions (Cambridge, England : 2003)'
_journal_page_first 4772
_journal_page_last 4779
_journal_paper_doi 10.1039/c2dt12346k
_journal_volume 41
_journal_year 2012
_chemical_formula_moiety 'C21 H20.50 Er N3 O11.25'
_chemical_formula_sum 'C21 H20.5 Er N3 O11.25'
_chemical_formula_weight 662.16
_chemical_melting_point ?
_chemical_name_systematic
;
?
;
_space_group_IT_number 15
_symmetry_cell_setting monoclinic
_symmetry_space_group_name_Hall '-C 2yc'
_symmetry_space_group_name_H-M 'C 1 2/c 1'
_atom_sites_solution_hydrogens geom
_atom_sites_solution_primary direct
_atom_sites_solution_secondary difmap
_audit_creation_method SHELXL-97
_cell_angle_alpha 90.00
_cell_angle_beta 124.008(2)
_cell_angle_gamma 90.00
_cell_formula_units_Z 8
_cell_length_a 23.483(4)
_cell_length_b 15.623(3)
_cell_length_c 15.964(3)
_cell_measurement_reflns_used 4830
_cell_measurement_temperature 185(2)
_cell_measurement_theta_max 26.18
_cell_measurement_theta_min 1.67
_cell_volume 4855.0(15)
_computing_cell_refinement 'Bruker SMART'
_computing_data_collection 'Bruker SMART'
_computing_data_reduction 'Bruker SAINT'
_computing_molecular_graphics SHELXP-97
_computing_publication_material SHELXTL
_computing_structure_refinement 'SHELXL-97 (Sheldrick, 1997)'
_computing_structure_solution 'SHELXS-97 (Sheldrick, 1990)'
_diffrn_ambient_temperature 185(2)
_diffrn_detector_area_resol_mean 9.00cm
_diffrn_measured_fraction_theta_full 0.990
_diffrn_measured_fraction_theta_max 0.990
_diffrn_measurement_device_type 'CCD area detector'
_diffrn_measurement_method 'phi and omega scans'
_diffrn_radiation_monochromator graphite
_diffrn_radiation_source 'fine-focus sealed tube'
_diffrn_radiation_type MoK\a
_diffrn_radiation_wavelength 0.71073
_diffrn_reflns_av_R_equivalents 0.0613
_diffrn_reflns_av_sigmaI/netI 0.0738
_diffrn_reflns_limit_h_max 16
_diffrn_reflns_limit_h_min -29
_diffrn_reflns_limit_k_max 17
_diffrn_reflns_limit_k_min -19
_diffrn_reflns_limit_l_max 19
_diffrn_reflns_limit_l_min -18
_diffrn_reflns_number 13377
_diffrn_reflns_theta_full 26.18
_diffrn_reflns_theta_max 26.18
_diffrn_reflns_theta_min 1.67
_diffrn_standards_decay_% none
_diffrn_standards_interval_count none
_diffrn_standards_interval_time none
_diffrn_standards_number none
_exptl_absorpt_coefficient_mu 3.523
_exptl_absorpt_correction_T_max 0.6979
_exptl_absorpt_correction_T_min 0.6201
_exptl_absorpt_correction_type empirical
_exptl_absorpt_process_details SADABS
_exptl_crystal_colour 'light yellow'
_exptl_crystal_density_diffrn 1.812
_exptl_crystal_density_method 'not measured'
_exptl_crystal_description rod
_exptl_crystal_F_000 2604
_exptl_crystal_size_max 0.15
_exptl_crystal_size_mid 0.12
_exptl_crystal_size_min 0.11
_refine_diff_density_max 2.697
_refine_diff_density_min -2.370
_refine_diff_density_rms 0.183
_refine_ls_extinction_method none
_refine_ls_goodness_of_fit_ref 1.024
_refine_ls_hydrogen_treatment constr
_refine_ls_matrix_type full
_refine_ls_number_parameters 289
_refine_ls_number_reflns 4830
_refine_ls_number_restraints 6
_refine_ls_restrained_S_all 1.023
_refine_ls_R_factor_all 0.0610
_refine_ls_R_factor_gt 0.0451
_refine_ls_shift/su_max 0.001
_refine_ls_shift/su_mean 0.000
_refine_ls_structure_factor_coef Fsqd
_refine_ls_weighting_details 'calc w=1/[\s^2^(Fo^2^)+(0.0418P)^2^+36.1369P] where P=(Fo^2^+2Fc^2^)/3'
_refine_ls_weighting_scheme calc
_refine_ls_wR_factor_gt 0.1020
_refine_ls_wR_factor_ref 0.1109
_reflns_number_gt 3784
_reflns_number_total 4830
_reflns_threshold_expression >2sigma(I)
_cod_data_source_file c2dt12346k.txt
_cod_data_source_block 11
_cod_depositor_comments
;
The following automatic conversions were performed:

'_chemical_melting_point' value 'not measured' was changed to '?' -
the value is undefined or not given.

'_symmetry_cell_setting' value
'Monoclinic' changed to 'monoclinic' according to
/home/saulius/struct/CIF-dictionaries/cif_core.dic dictionary named
'cif_core.dic' version 2.4.1 from 2010-06-29.

Automatic conversion script
Id: cif_fix_values 1715 2011-07-08 13:25:40Z adriana 
;
_cod_original_cell_volume 4854.9(16)
_cod_original_sg_symbol_H-M C2/c
_cod_original_formula_sum 'C21 H20.50 Er N3 O11.25'
_cod_database_code 7018719

loop_
_symmetry_equiv_pos_as_xyz
'x, y, z'
'-x, y, -z+1/2'
'x+1/2, y+1/2, z'
'-x+1/2, y+1/2, -z+1/2'
'-x, -y, -z'
'x, -y, z-1/2'
'-x+1/2, -y+1/2, -z'
'x+1/2, -y+1/2, z-1/2'

loop_
_atom_site_label
_atom_site_type_symbol
_atom_site_fract_x
_atom_site_fract_y
_atom_site_fract_z
_atom_site_U_iso_or_equiv
_atom_site_adp_type
_atom_site_occupancy
_atom_site_symmetry_multiplicity
_atom_site_calc_flag
_atom_site_refinement_flags
_atom_site_disorder_assembly
_atom_site_disorder_group
Er1 Er 0.189212(14) 0.671958(19) 0.37499(2) 0.01420(11) Uani 1 1 d . . .
C1 C 0.3659(3) 0.4586(5) 0.1717(5) 0.0222(16) Uani 1 1 d . . .
C2 C 0.3554(4) 0.5419(5) 0.1360(5) 0.0261(17) Uani 1 1 d . . .
H2A H 0.3188 0.5536 0.0682 0.031 Uiso 1 1 calc R . .
C3 C 0.3967(4) 0.6079(5) 0.1962(5) 0.0226(16) Uani 1 1 d . . .
C4 C 0.4512(4) 0.5916(5) 0.2959(5) 0.0240(17) Uani 1 1 d . . .
C5 C 0.4634(4) 0.5082(5) 0.3302(6) 0.0313(18) Uani 1 1 d . . .
H5A H 0.5016 0.4962 0.3967 0.038 Uiso 1 1 calc R . .
C6 C 0.4214(4) 0.4419(5) 0.2703(5) 0.0293(18) Uani 1 1 d . . .
H6A H 0.4303 0.3852 0.2960 0.035 Uiso 1 1 calc R . .
C7 C 0.4806(3) 0.6896(4) 0.4254(5) 0.0175(15) Uani 1 1 d . . .
C8 C 0.4153(3) 0.6894(5) 0.4044(5) 0.0194(15) Uani 1 1 d . . .
H8A H 0.3785 0.6646 0.3435 0.023 Uiso 1 1 calc R . .
C9 C 0.4034(3) 0.7258(4) 0.4731(5) 0.0174(14) Uani 1 1 d . . .
C10 C 0.4574(3) 0.7589(5) 0.5625(5) 0.0193(15) Uani 1 1 d . . .
H10A H 0.4501 0.7808 0.6112 0.023 Uiso 1 1 calc R . .
C11 C 0.5227(3) 0.7601(4) 0.5814(5) 0.0162(14) Uani 1 1 d . . .
C12 C 0.5347(3) 0.7255(4) 0.5128(5) 0.0182(15) Uani 1 1 d . . .
H12A H 0.5794 0.7264 0.5258 0.022 Uiso 1 1 calc R . .
C13 C 0.3183(3) 0.3873(5) 0.1080(5) 0.0206(15) Uani 1 1 d . . .
C14 C 0.3318(4) 0.7285(5) 0.4474(5) 0.0202(15) Uani 1 1 d . . .
C15 C 0.5816(3) 0.7957(4) 0.6792(5) 0.0154(14) Uani 1 1 d . . .
C16 C 0.2291(5) 0.4899(7) 0.3266(7) 0.0560(11) Uani 1 1 d . A .
H16 H 0.2666 0.4943 0.3953 0.084 Uiso 1 1 calc R . .
C17 C 0.2969(11) 0.3732(14) 0.3286(14) 0.0560(11) Uani 0.50 1 d P A 1
H17A H 0.3332 0.4120 0.3392 0.084 Uiso 0.50 1 calc PR A 1
H17B H 0.2913 0.3266 0.2834 0.084 Uiso 0.50 1 calc PR A 1
H17C H 0.3095 0.3493 0.3936 0.084 Uiso 0.50 1 calc PR A 1
C17' C 0.2514(12) 0.3298(13) 0.3154(15) 0.0560(11) Uani 0.50 1 d P A 2
H17D H 0.2113 0.2971 0.3013 0.084 Uiso 0.50 1 calc PR A 2
H17E H 0.2869 0.3284 0.3881 0.084 Uiso 0.50 1 calc PR A 2
H17F H 0.2694 0.3045 0.2785 0.084 Uiso 0.50 1 calc PR A 2
C18 C 0.1831(5) 0.4179(6) 0.1751(7) 0.0560(11) Uani 1 1 d . A .
H18A H 0.1416 0.4502 0.1552 0.084 Uiso 1 1 calc R . .
H18B H 0.1709 0.3580 0.1541 0.084 Uiso 1 1 calc R . .
H18C H 0.2043 0.4426 0.1423 0.084 Uiso 1 1 calc R . .
C19 C 0.0768(5) 0.5432(6) 0.3849(7) 0.0477(9) Uani 1 1 d . A .
H19A H 0.0403 0.5811 0.3413 0.057 Uiso 1 1 calc R . .
C20 C 0.1152(5) 0.4110(6) 0.4757(7) 0.0477(9) Uani 1 1 d . . .
H20A H 0.1597 0.4357 0.4969 0.072 Uiso 1 1 calc R . .
H20B H 0.1082 0.3575 0.4390 0.072 Uiso 1 1 calc R . .
H20C H 0.1144 0.3993 0.5353 0.072 Uiso 1 1 calc R . .
C21 C -0.0083(5) 0.4471(6) 0.3706(7) 0.0477(9) Uani 1 1 d . . .
H21A H -0.0387 0.4943 0.3293 0.072 Uiso 1 1 calc R . .
H21B H -0.0137 0.4356 0.4262 0.072 Uiso 1 1 calc R . .
H21C H -0.0203 0.3957 0.3287 0.072 Uiso 1 1 calc R . .
N1 N 0.3819(4) 0.6930(4) 0.1546(5) 0.0351(17) Uani 1 1 d . . .
N2 N 0.2304(4) 0.4219(5) 0.2817(6) 0.0560(11) Uani 1 1 d . . .
N3 N 0.0615(4) 0.4702(5) 0.4110(6) 0.0477(9) Uani 1 1 d . . .
O1 O 0.3254(3) 0.3188(3) 0.1530(4) 0.0231(11) Uani 1 1 d . . .
O2 O 0.2765(2) 0.4025(3) 0.0156(3) 0.0210(11) Uani 1 1 d . . .
O3 O 0.3464(4) 0.6991(4) 0.0616(5) 0.0515(17) Uani 1 1 d . . .
O4 O 0.4041(4) 0.7543(4) 0.2099(5) 0.062(2) Uani 1 1 d . . .
O5 O 0.2852(2) 0.6905(3) 0.3695(3) 0.0223(11) Uani 1 1 d . . .
O6 O 0.3201(2) 0.7681(3) 0.5044(3) 0.0221(11) Uani 1 1 d . . .
O7 O 0.5722(2) 0.8203(3) 0.7463(3) 0.0209(11) Uani 1 1 d . . .
O8 O 0.6407(2) 0.7976(3) 0.6953(3) 0.0186(10) Uani 1 1 d . . .
O9 O 0.4957(3) 0.6543(3) 0.3602(4) 0.0300(13) Uani 1 1 d . . .
O10 O 0.1911(4) 0.5463(4) 0.2991(5) 0.0560(11) Uani 1 1 d . . .
O11 O 0.1356(3) 0.5644(4) 0.4139(5) 0.0477(9) Uani 1 1 d . . .
O1W O 0.2553(10) 0.6564(17) 0.1668(17) 0.045(7) Uani 0.25 1 d PU . .

loop_
_atom_site_aniso_label
_atom_site_aniso_U_11
_atom_site_aniso_U_22
_atom_site_aniso_U_33
_atom_site_aniso_U_23
_atom_site_aniso_U_13
_atom_site_aniso_U_12
Er1 0.01158(17) 0.01594(18) 0.01172(16) 0.00085(13) 0.00444(13) 0.00125(12)
C1 0.018(4) 0.026(4) 0.015(3) -0.004(3) 0.005(3) 0.001(3)
C2 0.030(4) 0.033(5) 0.021(4) 0.000(3) 0.018(4) -0.005(3)
C3 0.029(4) 0.022(4) 0.028(4) -0.008(3) 0.022(4) -0.005(3)
C4 0.026(4) 0.031(5) 0.022(4) -0.014(3) 0.018(3) -0.011(3)
C5 0.022(4) 0.032(5) 0.023(4) -0.005(4) 0.002(3) -0.002(3)
C6 0.031(4) 0.025(4) 0.023(4) -0.003(3) 0.009(4) -0.007(3)
C7 0.018(4) 0.022(4) 0.014(3) -0.005(3) 0.010(3) -0.005(3)
C8 0.015(3) 0.029(4) 0.013(3) -0.003(3) 0.007(3) -0.002(3)
C9 0.022(4) 0.012(4) 0.018(3) 0.001(3) 0.011(3) 0.002(3)
C10 0.016(4) 0.028(4) 0.010(3) -0.002(3) 0.005(3) -0.001(3)
C11 0.019(4) 0.016(4) 0.010(3) -0.003(3) 0.006(3) 0.002(3)
C12 0.010(3) 0.021(4) 0.019(4) -0.004(3) 0.005(3) -0.004(3)
C13 0.020(4) 0.017(4) 0.018(4) -0.005(3) 0.007(3) -0.004(3)
C14 0.020(4) 0.023(4) 0.016(3) 0.003(3) 0.009(3) 0.001(3)
C15 0.014(3) 0.014(3) 0.008(3) 0.000(3) 0.001(3) 0.001(3)
C16 0.064(3) 0.045(3) 0.043(2) -0.006(2) 0.020(2) 0.024(2)
C17 0.064(3) 0.045(3) 0.043(2) -0.006(2) 0.020(2) 0.024(2)
C17' 0.064(3) 0.045(3) 0.043(2) -0.006(2) 0.020(2) 0.024(2)
C18 0.064(3) 0.045(3) 0.043(2) -0.006(2) 0.020(2) 0.024(2)
C19 0.048(2) 0.040(2) 0.057(2) 0.0061(18) 0.030(2) -0.0093(17)
C20 0.048(2) 0.040(2) 0.057(2) 0.0061(18) 0.030(2) -0.0093(17)
C21 0.048(2) 0.040(2) 0.057(2) 0.0061(18) 0.030(2) -0.0093(17)
N1 0.046(4) 0.029(4) 0.034(4) -0.012(3) 0.025(4) -0.014(3)
N2 0.064(3) 0.045(3) 0.043(2) -0.006(2) 0.020(2) 0.024(2)
N3 0.048(2) 0.040(2) 0.057(2) 0.0061(18) 0.030(2) -0.0093(17)
O1 0.027(3) 0.017(3) 0.018(2) -0.002(2) 0.008(2) -0.003(2)
O2 0.022(3) 0.016(3) 0.017(2) -0.002(2) 0.006(2) -0.003(2)
O3 0.062(5) 0.033(4) 0.040(4) 0.002(3) 0.016(4) -0.005(3)
O4 0.108(6) 0.024(4) 0.063(5) -0.014(3) 0.053(5) -0.017(4)
O5 0.014(2) 0.033(3) 0.019(3) -0.001(2) 0.009(2) -0.003(2)
O6 0.022(3) 0.032(3) 0.018(2) 0.001(2) 0.014(2) 0.004(2)
O7 0.015(2) 0.030(3) 0.015(2) -0.006(2) 0.007(2) -0.001(2)
O8 0.010(2) 0.026(3) 0.016(2) -0.004(2) 0.005(2) -0.0009(19)
O9 0.023(3) 0.041(4) 0.034(3) -0.023(3) 0.021(3) -0.016(2)
O10 0.064(3) 0.045(3) 0.043(2) -0.006(2) 0.020(2) 0.024(2)
O11 0.048(2) 0.040(2) 0.057(2) 0.0061(18) 0.030(2) -0.0093(17)
O1W 0.011(10) 0.09(2) 0.033(13) -0.017(12) 0.011(10) 0.011(11)

loop_
_atom_type_symbol
_atom_type_description
_atom_type_scat_dispersion_real
_atom_type_scat_dispersion_imag
_atom_type_scat_source
C C 0.0033 0.0016 'International Tables Vol C Tables 4.2.6.8 and 6.1.1.4'
H H 0.0000 0.0000 'International Tables Vol C Tables 4.2.6.8 and 6.1.1.4'
N N 0.0061 0.0033 'International Tables Vol C Tables 4.2.6.8 and 6.1.1.4'
O O 0.0106 0.0060 'International Tables Vol C Tables 4.2.6.8 and 6.1.1.4'
Er Er -0.2586 4.9576 'International Tables Vol C Tables 4.2.6.8 and 6.1.1.4'

loop_
_geom_angle_atom_site_label_1
_geom_angle_atom_site_label_2
_geom_angle_atom_site_label_3
_geom_angle
_geom_angle_site_symmetry_1
_geom_angle_site_symmetry_3
O6 Er1 O10 146.6(2) 7_566 .
O6 Er1 O5 122.65(17) 7_566 .
O10 Er1 O5 77.5(2) . .
O6 Er1 O1 71.38(17) 7_566 4
O10 Er1 O1 141.1(2) . 4
O5 Er1 O1 84.91(17) . 4
O6 Er1 O2 80.72(17) 7_566 6_566
O10 Er1 O2 79.46(19) . 6_566
O5 Er1 O2 75.49(17) . 6_566
O1 Er1 O2 129.20(17) 4 6_566
O6 Er1 O7 95.78(17) 7_566 8_465
O10 Er1 O7 86.7(2) . 8_465
O5 Er1 O7 130.42(16) . 8_465
O1 Er1 O7 78.80(17) 4 8_465
O2 Er1 O7 147.05(16) 6_566 8_465
O6 Er1 O11 75.7(2) 7_566 .
O10 Er1 O11 72.9(2) . .
O5 Er1 O11 139.8(2) . .
O1 Er1 O11 134.8(2) 4 .
O2 Er1 O11 72.9(2) 6_566 .
O7 Er1 O11 74.52(19) 8_465 .
O6 Er1 O8 135.10(16) 7_566 8_465
O10 Er1 O8 71.8(2) . 8_465
O5 Er1 O8 76.05(15) . 8_465
O1 Er1 O8 70.37(16) 4 8_465
O2 Er1 O8 143.11(15) 6_566 8_465
O7 Er1 O8 54.37(15) 8_465 8_465
O11 Er1 O8 118.12(19) . 8_465
O6 Er1 C15 115.24(19) 7_566 8_465
O10 Er1 C15 80.6(2) . 8_465
O5 Er1 C15 103.21(18) . 8_465
O1 Er1 C15 70.00(18) 4 8_465
O2 Er1 C15 159.78(18) 6_566 8_465
O7 Er1 C15 27.31(17) 8_465 8_465
O11 Er1 C15 98.2(2) . 8_465
O8 Er1 C15 27.31(16) 8_465 8_465
C2 C1 C6 118.6(7) . .
C2 C1 C13 121.6(6) . .
C6 C1 C13 119.9(7) . .
C3 C2 C1 121.5(7) . .
C2 C3 C4 119.8(7) . .
C2 C3 N1 118.5(7) . .
C4 C3 N1 121.7(7) . .
C5 C4 O9 118.2(7) . .
C5 C4 C3 118.6(7) . .
O9 C4 C3 123.1(7) . .
C4 C5 C6 121.6(7) . .
C5 C6 C1 119.7(8) . .
C8 C7 C12 121.3(6) . .
C8 C7 O9 122.3(6) . .
C12 C7 O9 116.4(6) . .
C7 C8 C9 119.6(6) . .
C10 C9 C8 119.7(6) . .
C10 C9 C14 121.3(6) . .
C8 C9 C14 119.1(6) . .
C9 C10 C11 119.8(6) . .
C12 C11 C10 120.8(6) . .
C12 C11 C15 119.5(6) . .
C10 C11 C15 119.7(6) . .
C7 C12 C11 118.7(6) . .
O1 C13 O2 127.1(6) . .
O1 C13 C1 115.9(6) . .
O2 C13 C1 117.0(6) . .
O6 C14 O5 122.1(6) . .
O6 C14 C9 119.1(6) . .
O5 C14 C9 118.9(6) . .
O8 C15 O7 120.7(6) . .
O8 C15 C11 119.3(6) . .
O7 C15 C11 119.9(6) . .
O8 C15 Er1 63.8(3) . 8_566
O7 C15 Er1 57.8(3) . 8_566
C11 C15 Er1 167.9(5) . 8_566
O10 C16 N2 132.2(10) . .
O11 C19 N3 123.7(9) . .
O4 N1 O3 123.0(8) . .
O4 N1 C3 120.1(7) . .
O3 N1 C3 116.9(6) . .
C16 N2 C18 117.1(8) . .
C16 N2 C17 118.6(11) . .
C18 N2 C17 118.1(9) . .
C16 N2 C17' 133.4(11) . .
C18 N2 C17' 105.3(10) . .
C17 N2 C17' 46.0(11) . .
C19 N3 C21 121.1(8) . .
C19 N3 C20 119.7(8) . .
C21 N3 C20 119.1(7) . .
C13 O1 Er1 141.1(4) . 4_545
C13 O2 Er1 136.5(4) . 6_565
C14 O5 Er1 110.3(4) . .
C14 O6 Er1 171.9(5) . 7_566
C15 O7 Er1 94.9(4) . 8_566
C15 O8 Er1 88.9(4) . 8_566
C4 O9 C7 115.8(5) . .
C16 O10 Er1 133.3(7) . .
C19 O11 Er1 137.4(6) . .

loop_
_geom_bond_atom_site_label_1
_geom_bond_atom_site_label_2
_geom_bond_distance
_geom_bond_site_symmetry_2
Er1 O6 2.259(4) 7_566
Er1 O10 2.320(6) .
Er1 O5 2.324(4) .
Er1 O1 2.325(5) 4
Er1 O2 2.334(5) 6_566
Er1 O7 2.338(5) 8_465
Er1 O11 2.381(6) .
Er1 O8 2.469(4) 8_465
Er1 C15 2.752(6) 8_465
C1 C2 1.387(10) .
C1 C6 1.396(10) .
C1 C13 1.501(9) .
C2 C3 1.374(10) .
C3 C4 1.399(10) .
C3 N1 1.440(10) .
C4 C5 1.379(11) .
C4 O9 1.381(8) .
C5 C6 1.380(10) .
C7 C8 1.374(9) .
C7 C12 1.375(9) .
C7 O9 1.387(8) .
C8 C9 1.396(9) .
C9 C10 1.374(9) .
C9 C14 1.492(9) .
C10 C11 1.387(9) .
C11 C12 1.385(9) .
C11 C15 1.499(9) .
C13 O1 1.248(8) .
C13 O2 1.255(8) .
C14 O6 1.252(8) .
C14 O5 1.254(8) .
C15 O8 1.263(8) .
C15 O7 1.267(8) .
C15 Er1 2.752(6) 8_566
C16 O10 1.151(10) .
C16 N2 1.292(11) .
C17 N2 1.506(19) .
C17' N2 1.52(2) .
C18 N2 1.421(11) .
C19 O11 1.230(10) .
C19 N3 1.331(11) .
C20 N3 1.434(12) .
C21 N3 1.433(11) .
N1 O4 1.206(9) .
N1 O3 1.234(9) .
O1 Er1 2.325(5) 4_545
O2 Er1 2.334(5) 6_565
O6 Er1 2.259(4) 7_566
O7 Er1 2.338(5) 8_566
O8 Er1 2.469(4) 8_566
